data_7061030
loop_
_publ_author_name
'Korchagin, D. V.'
'Ivakhnenko, E. P.'
'Demidov, O. P.'
'Akimov, A. V.'
'Morgunov, R. B.'
'Starikov, A. G.'
'Palii, A. V.'
'Minkin, V. I.'
'Aldoshin, S. M.'

_publ_section_title
;
 Field supported slow magnetic relaxation in a quasi-one-dimensional
 copper(ii) complex with a pentaheterocyclic triphenodioxazine
;
_journal_issue 46
_journal_name_full 'New Journal of Chemistry'
_journal_page_first 21912
_journal_page_last 21918
_journal_paper_doi 10.1039/D1NJ03217H
_journal_volume 45
_journal_year 2021
_chemical_compound_source 'Rostov-on-Don, Russia'
_chemical_formula_moiety '2(C5 H Cu0.5 F6 O2), C26 H25 Cl N2 O2'
_chemical_formula_sum 'C36 H27 Cl Cu F12 N2 O6'
_chemical_formula_weight 910.58
_space_group_crystal_system triclinic
_space_group_IT_number 2
_space_group_name_Hall '-P 1'
_space_group_name_H-M_alt 'P -1'
_symmetry_cell_setting triclinic
_symmetry_Int_Tables_number 2
_symmetry_space_group_name_H-M 'P -1'
_atom_sites_solution_hydrogens geom
_atom_sites_solution_primary dual
_audit_creation_date 2021-03-30
_audit_creation_method
;
Olex2 1.2
(compiled 2018.05.29 svn.r3508 for OlexSys, GUI svn.r5506)
;
_audit_update_record
;
2021-03-30 deposited with the CCDC.	2021-10-12 downloaded from the CCDC.
;
_cell_angle_alpha 91.745(2)
_cell_angle_beta 97.906(2)
_cell_angle_gamma 105.700(2)
_cell_formula_units_Z 2
_cell_length_a 9.4631(2)
_cell_length_b 13.7164(3)
_cell_length_c 15.5325(3)
_cell_measurement_reflns_used 11750
_cell_measurement_temperature 293(2)
_cell_measurement_theta_max 75.8930
_cell_measurement_theta_min 4.2330
_cell_volume 1917.60(7)
_computing_cell_refinement 'CrysAlisPro 1.171.38.41 (Rigaku OD, 2015)'
_computing_data_collection 'CrysAlisPro 1.171.38.41 (Rigaku OD, 2015)'
_computing_data_reduction 'CrysAlisPro 1.171.38.41 (Rigaku OD, 2015)'
_computing_molecular_graphics 'Olex2 (Dolomanov et al., 2009)'
_computing_publication_material 'Olex2 (Dolomanov et al., 2009)'
_computing_structure_refinement 'ShelXL (Sheldrick, 2015)'
_computing_structure_solution 'ShelXT (Sheldrick, 2015)'
_diffrn_ambient_temperature 293(2)
_diffrn_detector 'CCD plate'
_diffrn_detector_area_resol_mean 5.2529
_diffrn_detector_type AtlasS2
_diffrn_measured_fraction_theta_full 1.000
_diffrn_measured_fraction_theta_max 0.994
_diffrn_measurement_details
;
List of Runs (angles in degrees, time in seconds):

  # Type    Start    End  Width  t~exp~   \w     \q     \k     \f   Frames
#--------------------------------------------------------------------------
  1  \w   -114.00 -14.00   1.00    4.00    --  -41.72 -57.00-120.00  100
  2  \w   -116.00 -17.00   1.00    4.00    --  -41.72 -38.00 120.00   99
  3  \w    -70.00  31.00   1.00    4.00    --  -41.72  57.00  30.00  101
  4  \w      7.00  34.00   1.00    4.00    --   41.72  83.00  60.20   27
  5  \w      8.00  42.00   1.00    4.00    --   41.72  81.00-130.07   34
  6  \w    -21.00  74.00   1.00    4.00    --   41.72 -77.00  90.00   95
  7  \w     36.00 109.00   1.00   16.00    --  112.00-111.00 120.00   73
  8  \w     36.00 145.00   1.00   16.00    --  112.00 -77.00  30.00  109
  9  \w     28.00 178.00   1.00   16.00    --  112.00  -9.00 -18.39  150
 10  \w     36.00 109.00   1.00   16.00    --  112.00-111.00  90.00   73
 11  \w     36.00 140.00   1.00   16.00    --  112.00 -30.00  60.00  104
 12  \w     30.00 106.00   1.00   16.00    --  112.00 -95.00 -30.00   76
 13  \w     30.00 106.00   1.00   16.00    --  112.00 -95.00  30.00   76
 14  \w     40.00 141.00   1.00   16.00    --  112.00 -61.00  30.00  101
 15  \w     39.00 138.00   1.00   16.00    --  112.00 -45.00 150.00   99
 16  \w     36.00 109.00   1.00   16.00    --  112.00-111.00-120.00   73
 17  \w     36.00 109.00   1.00   16.00    --  112.00-111.00 -60.00   73
 18  \w     36.00 109.00   1.00   16.00    --  112.00-111.00   0.00   73
 19  \w     36.00 140.00   1.00   16.00    --  112.00 -30.00-120.00  104
 20  \w     36.00 109.00   1.00   16.00    --  112.00-111.00-150.00   73
 21  \w     36.00 109.00   1.00   16.00    --  112.00-111.00  30.00   73
 22  \w     86.00 178.00   1.00   16.00    --  112.00  45.00 -90.00   92
 23  \w     30.00 106.00   1.00   16.00    --  112.00 -95.00 120.00   76
 24  \w    104.00 178.00   1.00   16.00    --  112.00 111.00   0.00   74
 25  \w     36.00 140.00   1.00   16.00    --  112.00 -30.00-180.00  104
 26  \w     86.00 178.00   1.00   16.00    --  112.00  45.00 -30.00   92
 27  \w     61.00 146.00   1.00   16.00    --  112.00 178.00 -60.00   85
 28  \w     36.00 109.00   1.00   16.00    --  112.00-111.00 -30.00   73
 29  \w     40.00 141.00   1.00   16.00    --  112.00 -61.00  90.00  101
 30  \w     36.00 145.00   1.00   16.00    --  112.00 -77.00 -90.00  109
 31  \w     36.00 109.00   1.00   16.00    --  112.00-111.00-180.00   73
 32  \w    104.00 178.00   1.00   16.00    --  112.00 111.00 -60.00   74
 33  \w     30.00 106.00   1.00   16.00    --  112.00 -95.00 150.00   76
 34  \w     83.00 178.00   1.00   16.00    --  112.00  61.00-180.00   95
 35  \w     40.00 141.00   1.00   16.00    --  112.00 -61.00 -30.00  101
 36  \w     40.00 141.00   1.00   16.00    --  112.00 -61.00 150.00  101
 37  \w     36.00 145.00   1.00   16.00    --  112.00 -77.00-150.00  109
 38  \w     84.00 137.00   1.00   16.00    --  112.00 -34.00 -67.69   53
 39  \w     73.00  98.00   1.00    4.00    --   41.60-125.00-120.00   25
 40  \w     63.00  89.00   1.00   16.00    --  112.00 -36.00 161.35   26
 41  \w    142.00 167.00   1.00   16.00    --  112.00   6.00  59.62   25
 42  \w    107.00 133.00   1.00   16.00    --  112.00 111.00-150.00   26
 43  \w    149.00 175.00   1.00   16.00    --  112.00 111.00-150.00   26
 44  \w     30.00  76.00   1.00   16.00    --  112.00   6.00  59.62   46
 45  \w    129.00 154.00   1.00   16.00    --  112.00  77.00 -60.00   25
 46  \w     79.00 105.00   1.00   16.00    --  112.00 178.00   0.00   26
 47  \w    121.00 146.00   1.00   16.00    --  112.00 178.00   0.00   25
 48  \w    104.00 146.00   1.00   16.00    --  112.00  45.00-150.00   42
 49  \w     67.00  92.00   1.00   16.00    --  112.00 -61.00 -60.00   25
 50  \w     97.00 123.00   1.00   16.00    --  112.00  45.00  90.00   26
 51  \w    120.00 146.00   1.00   16.00    --  112.00  45.00 120.00   26
 52  \w     79.00 105.00   1.00   16.00    --  112.00 -79.00  12.18   26
 53  \w    123.00 149.00   1.00   16.00    --  112.00  77.00  30.00   26
 54  \w     53.00  79.00   1.00   16.00    --  112.00 -95.00   0.00   26
 55  \w     99.00 146.00   1.00   16.00    --  112.00  45.00   0.00   47
 56  \w     89.00 115.00   1.00   16.00    --  112.00  61.00  90.00   26
 57  \w     47.00  73.00   1.00   16.00    --  112.00 -61.00 120.00   26
 58  \w     74.00 100.00   1.00   16.00    --  112.00 -66.00 -94.04   26
;
_diffrn_measurement_device 'four-circle diffractometer'
_diffrn_measurement_device_type 'SuperNova, Dual, Cu at zero, AtlasS2'
_diffrn_measurement_method '\w scans'
_diffrn_orient_matrix_type 'CrysAlisPro convention (1999,Acta A55,543-557)'
_diffrn_orient_matrix_UB_11 -0.0400800000
_diffrn_orient_matrix_UB_12 0.0881911000
_diffrn_orient_matrix_UB_13 -0.0473287000
_diffrn_orient_matrix_UB_21 0.0972188000
_diffrn_orient_matrix_UB_22 0.0757600000
_diffrn_orient_matrix_UB_23 0.0742282000
_diffrn_orient_matrix_UB_31 0.1349472000
_diffrn_orient_matrix_UB_32 0.0127714000
_diffrn_orient_matrix_UB_33 -0.0482494000
_diffrn_radiation_monochromator mirror
_diffrn_radiation_probe x-ray
_diffrn_radiation_type CuK\a
_diffrn_radiation_wavelength 1.54184
_diffrn_reflns_av_R_equivalents 0.0423
_diffrn_reflns_av_unetI/netI 0.0272
_diffrn_reflns_Laue_measured_fraction_full 1.000
_diffrn_reflns_Laue_measured_fraction_max 0.994
_diffrn_reflns_limit_h_max 11
_diffrn_reflns_limit_h_min -11
_diffrn_reflns_limit_k_max 17
_diffrn_reflns_limit_k_min -17
_diffrn_reflns_limit_l_max 19
_diffrn_reflns_limit_l_min -19
_diffrn_reflns_number 47151
_diffrn_reflns_point_group_measured_fraction_full 1.000
_diffrn_reflns_point_group_measured_fraction_max 0.994
_diffrn_reflns_theta_full 67.684
_diffrn_reflns_theta_max 76.524
_diffrn_reflns_theta_min 2.880
_diffrn_source 'micro-focus sealed X-ray tube'
_diffrn_source_type 'SuperNova (Cu) X-ray Source'
_exptl_absorpt_coefficient_mu 2.410
_exptl_absorpt_correction_T_max 0.971
_exptl_absorpt_correction_T_min 0.899
_exptl_absorpt_correction_type gaussian
_exptl_absorpt_process_details
;
CrysAlisPro 1.171.38.41 (Rigaku Oxford Diffraction, 2015)
Numerical absorption correction based on gaussian integration over
			a multifaceted crystal model
Empirical absorption correction using spherical harmonics,
 implemented in SCALE3 ABSPACK scaling algorithm.
;
_exptl_crystal_colour 'reddish brown'
_exptl_crystal_colour_modifier reddish
_exptl_crystal_colour_primary brown
_exptl_crystal_density_diffrn 1.577
_exptl_crystal_description block
_exptl_crystal_F_000 918
_exptl_crystal_size_max 0.268
_exptl_crystal_size_mid 0.167
_exptl_crystal_size_min 0.062
_refine_diff_density_max 0.354
_refine_diff_density_min -0.362
_refine_diff_density_rms 0.044
_refine_ls_extinction_method none
_refine_ls_goodness_of_fit_ref 1.026
_refine_ls_hydrogen_treatment constr
_refine_ls_matrix_type full
_refine_ls_number_parameters 652
_refine_ls_number_reflns 8016
_refine_ls_number_restraints 0
_refine_ls_restrained_S_all 1.026
_refine_ls_R_factor_all 0.0621
_refine_ls_R_factor_gt 0.0467
_refine_ls_shift/su_max 0.001
_refine_ls_shift/su_mean 0.000
_refine_ls_structure_factor_coef Fsqd
_refine_ls_weighting_details 'w=1/[\s^2^(Fo^2^)+(0.0693P)^2^+0.4813P] where P=(Fo^2^+2Fc^2^)/3'
_refine_ls_weighting_scheme calc
_refine_ls_wR_factor_gt 0.1263
_refine_ls_wR_factor_ref 0.1404
_reflns_Friedel_coverage 0.000
_reflns_number_gt 5990
_reflns_number_total 8016
_reflns_threshold_expression 'I > 2\s(I)'
_cod_data_source_file d1nj03217h2.cif
_cod_data_source_block ka_185_2
_cod_depositor_comments 'Adding full bibliography for 7061030.cif.'
_cod_database_code 7061030
_shelx_shelxl_version_number 2014/7
_chemical_oxdiff_formula 'C36 H27 Cl Cu F12 N2 O6'
_shelx_space_group_comment
;
The symmetry employed for this shelxl refinement is uniquely defined
by the following loop, which should always be used as a source of
symmetry information in preference to the above space-group names.
They are only intended as comments.
;
_shelx_estimated_absorpt_t_max 0.865
_shelx_estimated_absorpt_t_min 0.564
_reflns_odcompleteness_completeness 100.00
_reflns_odcompleteness_iscentric 1
_reflns_odcompleteness_theta 66.97
_olex2_refinement_description
;
1. Fixed Uiso
 At 1.2 times of:
  All C(H) groups
 At 1.5 times of:
  All C(H,H,H) groups
2. Uiso/Uaniso restraints and constraints
Uanis(F22) = Uanis(F24) = Uanis(F23)
Uanis(F5) = Uanis(F6) = Uanis(F2)
3. Others
 Sof(F16)=Sof(F17)=Sof(F18)=1-FVAR(1)
 Sof(F13)=Sof(F14)=Sof(F15)=FVAR(1)
 Sof(F5)=Sof(F6)=Sof(F2)=1-FVAR(2)
 Sof(F1)=Sof(F3)=Sof(F4)=FVAR(2)
 Sof(F9)=Sof(F12)=1-FVAR(3)
 Sof(F8)=Sof(F11)=FVAR(3)
 Sof(F10)=1-FVAR(4)
 Sof(F7)=FVAR(4)
 Sof(F24)=Sof(F22)=Sof(F23)=1-FVAR(5)
 Sof(F21)=Sof(F19)=Sof(F20)=FVAR(5)
 Sof(C25)=Sof(H25A)=Sof(H25B)=Sof(H25C)=Sof(C29)=Sof(H29A)=Sof(H29B)=Sof(H29C)=
 Sof(C27)=Sof(H27A)=Sof(H27B)=Sof(H27C)=1-FVAR(6)
 Sof(C28)=Sof(H28A)=Sof(H28B)=Sof(H28C)=Sof(C24)=Sof(H24A)=Sof(H24B)=Sof(H24C)=
 Sof(C26)=Sof(H26A)=Sof(H26B)=Sof(H26C)=FVAR(6)
4.a Aromatic/amide H refined with riding coordinates:
 C7(H7), C16(H16), C13(H13), C4(H4), C2(H2), C10(H10), C30(H30), C11(H11),
 C35(H35)
4.b Idealised Me refined as rotating group:
 C21(H21A,H21B,H21C), C20(H20A,H20B,H20C), C22(H22A,H22B,H22C), C28(H28A,H28B,
 H28C), C24(H24A,H24B,H24C), C26(H26A,H26B,H26C), C25(H25A,H25B,H25C), C29(H29A,
 H29B,H29C), C27(H27A,H27B,H27C)
;
_olex2_submission_special_instructions 'No special instructions were received'
_oxdiff_exptl_absorpt_empirical_details
;
Empirical correction (ABSPACK) includes:
- Absorption correction using spherical harmonics
- Frame scaling
;
_oxdiff_exptl_absorpt_empirical_full_max 1.596
_oxdiff_exptl_absorpt_empirical_full_min 0.769

loop_
_space_group_symop_operation_xyz
'x, y, z'
'-x, -y, -z'

loop_
_atom_site_label
_atom_site_type_symbol
_atom_site_fract_x
_atom_site_fract_y
_atom_site_fract_z
_atom_site_U_iso_or_equiv
_atom_site_adp_type
_atom_site_occupancy
_atom_site_site_symmetry_order
_atom_site_calc_flag
_atom_site_refinement_flags_posn
_atom_site_refinement_flags_adp
_atom_site_refinement_flags_occupancy
_atom_site_disorder_assembly
_atom_site_disorder_group
Cu2 Cu 0.5000 0.5000 1.0000 0.06347(16) Uani 1 2 d S T P . .
Cu1 Cu 1.0000 0.5000 0.5000 0.06643(17) Uani 1 2 d S T P . .
Cl1 Cl 1.16756(9) 0.93621(5) 0.51427(5) 0.0834(2) Uani 1 1 d . . . . .
O2 O 0.68153(16) 0.29182(10) 0.74404(9) 0.0478(3) Uani 1 1 d . . . . .
O6 O 0.29444(16) 0.41661(12) 0.98333(10) 0.0534(3) Uani 1 1 d . . . . .
O5 O 0.45039(17) 0.59644(12) 0.92087(10) 0.0545(4) Uani 1 1 d . . . . .
O4 O 0.80061(17) 0.40973(12) 0.48303(11) 0.0547(3) Uani 1 1 d . . . . .
O3 O 0.94168(17) 0.59462(12) 0.42216(11) 0.0553(4) Uani 1 1 d . . . . .
O1 O 0.81827(19) 0.70661(11) 0.76037(10) 0.0553(4) Uani 1 1 d . . . . .
N2 N 0.57456(18) 0.39814(12) 0.86716(11) 0.0447(3) Uani 1 1 d . . . . .
N1 N 0.92223(18) 0.59979(12) 0.63448(11) 0.0448(3) Uani 1 1 d . . . . .
F7 F 0.0267(11) 0.3298(15) 1.0214(8) 0.104(3) Uani 0.82(7) 1 d . . . A 1
C6 C 0.6591(2) 0.44673(14) 0.81244(12) 0.0417(4) Uani 1 1 d . . . . .
C15 C 0.8411(2) 0.55133(14) 0.69108(12) 0.0407(4) Uani 1 1 d . . . . .
C17 C 0.7154(2) 0.39405(14) 0.74782(12) 0.0407(4) Uani 1 1 d . . . . .
F8 F -0.0756(11) 0.3973(14) 0.9183(13) 0.132(4) Uani 0.53(4) 1 d . . . A 1
C8 C 0.7854(2) 0.60373(14) 0.75616(12) 0.0426(4) Uani 1 1 d . . . . .
C14 C 0.9528(2) 0.70502(15) 0.63984(13) 0.0432(4) Uani 1 1 d . . . . .
F21 F 0.5208(3) 0.3373(3) 0.52651(18) 0.1061(12) Uani 0.862(7) 1 d . . . B 1
C7 C 0.6999(2) 0.55454(15) 0.81310(13) 0.0465(4) Uani 1 1 d . . . . .
H7 H 0.6672 0.5918 0.8533 0.056 Uiso 1 1 calc R . . . .
C9 C 0.9008(2) 0.75786(15) 0.70126(14) 0.0479(4) Uani 1 1 d . . . . .
C5 C 0.5344(2) 0.29244(15) 0.85813(13) 0.0441(4) Uani 1 1 d . . . . .
C16 C 0.8024(2) 0.44355(15) 0.69126(13) 0.0444(4) Uani 1 1 d . . . . .
H16 H 0.8373 0.4065 0.6521 0.053 Uiso 1 1 calc R . . . .
C18 C 0.5854(2) 0.23854(15) 0.79660(13) 0.0439(4) Uani 1 1 d . . . . .
C1 C 0.5407(2) 0.13307(16) 0.78430(14) 0.0493(4) Uani 1 1 d . . . . .
C36 C 0.3227(3) 0.59269(19) 0.88457(15) 0.0564(5) Uani 1 1 d . . . . .
F11 F 0.027(3) 0.2824(18) 0.8974(17) 0.141(6) Uani 0.53(4) 1 d . . . A 1
C3 C 0.3846(2) 0.13312(17) 0.89914(15) 0.0530(5) Uani 1 1 d . . . . .
C13 C 1.0383(2) 0.76280(16) 0.58255(14) 0.0516(5) Uani 1 1 d . . . . .
H13 H 1.0768 0.7310 0.5414 0.062 Uiso 1 1 calc R . . . .
C31 C 0.6895(2) 0.42844(19) 0.44097(15) 0.0544(5) Uani 1 1 d . . . . .
C32 C 0.8115(3) 0.58862(18) 0.38896(15) 0.0541(5) Uani 1 1 d . . . . .
C37 C 0.1874(2) 0.43902(19) 0.94003(15) 0.0542(5) Uani 1 1 d . . . . .
C4 C 0.4335(2) 0.23707(17) 0.90935(15) 0.0508(5) Uani 1 1 d . . . . .
H4 H 0.3993 0.2715 0.9509 0.061 Uiso 1 1 calc R . . . .
F19 F 0.5569(4) 0.2560(2) 0.4209(3) 0.1359(17) Uani 0.862(7) 1 d . . . B 1
C2 C 0.4394(3) 0.08299(17) 0.83665(16) 0.0554(5) Uani 1 1 d . . . . .
H2 H 0.4063 0.0125 0.8298 0.067 Uiso 1 1 calc R . . . .
C19 C 0.5957(3) 0.07529(17) 0.71538(16) 0.0592(5) Uani 1 1 d . . . . .
C12 C 1.0648(3) 0.86658(17) 0.58747(16) 0.0565(5) Uani 1 1 d . . . . .
C10 C 0.9282(3) 0.86167(18) 0.70585(17) 0.0636(6) Uani 1 1 d . . . . .
H10 H 0.8912 0.8941 0.7473 0.076 Uiso 1 1 calc R . . . .
F20 F 0.4284(4) 0.3624(5) 0.4005(3) 0.169(3) Uani 0.862(7) 1 d . . . B 1
C39 C 0.0362(3) 0.3634(3) 0.9444(2) 0.0740(7) Uani 1 1 d . . . . .
C30 C 0.6838(3) 0.5119(2) 0.39500(19) 0.0674(6) Uani 1 1 d . . . . .
H30 H 0.5927 0.5169 0.3674 0.081 Uiso 1 1 calc R . . . .
F1 F 0.3377(8) 0.7641(3) 0.8751(3) 0.157(2) Uani 0.765(8) 1 d . . . C 1
C11 C 1.0115(3) 0.91749(18) 0.64823(18) 0.0666(6) Uani 1 1 d . . . . .
H11 H 1.0312 0.9878 0.6503 0.080 Uiso 1 1 calc R . . . .
C34 C 0.5452(3) 0.3460(3) 0.4454(2) 0.0765(8) Uani 1 1 d . . . . .
C35 C 0.1915(3) 0.5212(2) 0.8908(2) 0.0713(7) Uani 1 1 d . . . . .
H35 H 0.1033 0.5286 0.8610 0.086 Uiso 1 1 calc R . . . .
C38 C 0.3164(4) 0.6806(3) 0.8282(3) 0.0883(10) Uani 1 1 d . . . . .
F3 F 0.4370(5) 0.7059(4) 0.7856(3) 0.141(2) Uani 0.765(8) 1 d . . . C 1
C23 C 0.2645(3) 0.0732(2) 0.9499(2) 0.0685(7) Uani 1 1 d . . . . .
F13 F 0.6664(10) 0.6963(8) 0.3347(7) 0.117(4) Uani 0.488(15) 1 d . . . D 1
C33 C 0.7956(3) 0.6786(3) 0.3361(2) 0.0778(8) Uani 1 1 d . . . . .
C21 C 0.7645(3) 0.0968(2) 0.7351(2) 0.0753(7) Uani 1 1 d . . . . .
H21A H 0.8100 0.1679 0.7314 0.113 Uiso 1 1 calc GR . . . .
H21B H 0.7975 0.0581 0.6934 0.113 Uiso 1 1 calc GR . . . .
H21C H 0.7919 0.0780 0.7927 0.113 Uiso 1 1 calc GR . . . .
F4 F 0.2035(6) 0.6652(5) 0.7700(5) 0.204(5) Uani 0.765(8) 1 d . . . C 1
C20 C 0.5283(4) -0.0392(2) 0.7150(2) 0.0863(9) Uani 1 1 d . . . . .
H20A H 0.5574 -0.0619 0.7708 0.129 Uiso 1 1 calc GR . . . .
H20B H 0.5632 -0.0730 0.6707 0.129 Uiso 1 1 calc GR . . . .
H20C H 0.4220 -0.0548 0.7032 0.129 Uiso 1 1 calc GR . . . .
C22 C 0.5497(4) 0.1079(2) 0.62454(18) 0.0790(8) Uani 1 1 d . . . . .
H22A H 0.4453 0.1022 0.6160 0.119 Uiso 1 1 calc GR . . . .
H22B H 0.5708 0.0649 0.5810 0.119 Uiso 1 1 calc GR . . . .
H22C H 0.6042 0.1771 0.6198 0.119 Uiso 1 1 calc GR . . . .
F14 F 0.8970(14) 0.7609(6) 0.3611(10) 0.150(7) Uani 0.488(15) 1 d . . . D 1
C28 C 0.288(2) 0.1106(15) 1.0369(11) 0.107(5) Uani 0.52(3) 1 d . . . E 1
H28A H 0.2952 0.1819 1.0395 0.161 Uiso 0.52(3) 1 calc GR . . E 1
H28B H 0.3779 0.1001 1.0663 0.161 Uiso 0.52(3) 1 calc GR . . E 1
H28C H 0.2058 0.0755 1.0648 0.161 Uiso 0.52(3) 1 calc GR . . E 1
C24 C 0.1132(14) 0.0842(10) 0.8973(11) 0.092(3) Uani 0.52(3) 1 d . . . E 1
H24A H 0.1018 0.0570 0.8383 0.138 Uiso 0.52(3) 1 calc GR . . E 1
H24B H 0.1156 0.1546 0.8976 0.138 Uiso 0.52(3) 1 calc GR . . E 1
H24C H 0.0312 0.0476 0.9243 0.138 Uiso 0.52(3) 1 calc GR . . E 1
C26 C 0.2421(17) -0.0412(7) 0.9411(16) 0.105(5) Uani 0.52(3) 1 d . . . E 1
H26A H 0.1671 -0.0742 0.9746 0.158 Uiso 0.52(3) 1 calc GR . . E 1
H26B H 0.3337 -0.0560 0.9622 0.158 Uiso 0.52(3) 1 calc GR . . E 1
H26C H 0.2114 -0.0653 0.8809 0.158 Uiso 0.52(3) 1 calc GR . . E 1
F15 F 0.800(2) 0.6597(10) 0.2544(5) 0.155(6) Uani 0.488(15) 1 d . . . D 1
F16 F 0.800(2) 0.7536(8) 0.3916(6) 0.160(5) Uani 0.512(15) 1 d . . . D 2
F17 F 0.6825(13) 0.6633(10) 0.2844(11) 0.190(8) Uani 0.512(15) 1 d . . . D 2
F18 F 0.9072(10) 0.7118(12) 0.2984(10) 0.166(5) Uani 0.512(15) 1 d . . . D 2
F5 F 0.2803(17) 0.6524(10) 0.7501(8) 0.102(3) Uani 0.235(8) 1 d . . . C 2
F6 F 0.4085(15) 0.7500(11) 0.8409(8) 0.102(3) Uani 0.235(8) 1 d . . . C 2
F2 F 0.1877(16) 0.7085(9) 0.8386(7) 0.102(3) Uani 0.235(8) 1 d . . . C 2
F9 F -0.0713(11) 0.4106(9) 0.9402(11) 0.103(3) Uani 0.47(4) 1 d . . . A 2
F12 F -0.0092(19) 0.2968(16) 0.8751(13) 0.111(4) Uani 0.47(4) 1 d . . . A 2
F10 F 0.045(4) 0.297(7) 1.001(5) 0.120(11) Uani 0.18(7) 1 d . . . A 2
F24 F 0.439(2) 0.3823(18) 0.4500(16) 0.105(5) Uani 0.138(7) 1 d . . . B 2
F22 F 0.5507(14) 0.2791(17) 0.4836(17) 0.105(5) Uani 0.138(7) 1 d . . . B 2
F23 F 0.4882(17) 0.3038(17) 0.3667(15) 0.105(5) Uani 0.138(7) 1 d . . . B 2
C25 C 0.1293(18) 0.035(2) 0.8926(11) 0.135(9) Uani 0.48(3) 1 d . . . E 2
H25A H 0.0547 -0.0031 0.9242 0.202 Uiso 0.48(3) 1 calc GR . . E 2
H25B H 0.1434 -0.0089 0.8470 0.202 Uiso 0.48(3) 1 calc GR . . E 2
H25C H 0.0981 0.0901 0.8676 0.202 Uiso 0.48(3) 1 calc GR . . E 2
C29 C 0.2453(17) 0.1402(11) 1.0302(11) 0.079(3) Uani 0.48(3) 1 d . . . E 2
H29A H 0.2006 0.1917 1.0094 0.118 Uiso 0.48(3) 1 calc GR . . E 2
H29B H 0.3408 0.1716 1.0639 0.118 Uiso 0.48(3) 1 calc GR . . E 2
H29C H 0.1829 0.0978 1.0661 0.118 Uiso 0.48(3) 1 calc GR . . E 2
C27 C 0.320(3) -0.0126(14) 0.9970(15) 0.119(6) Uani 0.48(3) 1 d . . . E 2
H27A H 0.2540 -0.0423 1.0366 0.178 Uiso 0.48(3) 1 calc GR . . E 2
H27B H 0.4183 0.0162 1.0287 0.178 Uiso 0.48(3) 1 calc GR . . E 2
H27C H 0.3230 -0.0639 0.9543 0.178 Uiso 0.48(3) 1 calc GR . . E 2

loop_
_atom_site_aniso_label
_atom_site_aniso_U_11
_atom_site_aniso_U_22
_atom_site_aniso_U_33
_atom_site_aniso_U_23
_atom_site_aniso_U_13
_atom_site_aniso_U_12
Cu2 0.0397(2) 0.0690(3) 0.0817(3) 0.0379(3) 0.0080(2) 0.01231(19)
Cu1 0.0442(2) 0.0605(3) 0.0894(4) 0.0348(3) 0.0005(2) 0.00738(19)
Cl1 0.1036(5) 0.0609(4) 0.0880(5) 0.0247(3) 0.0501(4) 0.0070(3)
O2 0.0566(8) 0.0383(7) 0.0531(8) 0.0067(6) 0.0261(6) 0.0117(6)
O6 0.0446(7) 0.0607(9) 0.0578(8) 0.0124(7) 0.0134(6) 0.0160(6)
O5 0.0518(8) 0.0610(9) 0.0563(8) 0.0184(7) 0.0149(7) 0.0202(7)
O4 0.0491(8) 0.0527(8) 0.0618(9) 0.0119(7) 0.0096(7) 0.0122(6)
O3 0.0504(8) 0.0571(9) 0.0602(9) 0.0167(7) 0.0101(7) 0.0160(6)
O1 0.0762(10) 0.0387(7) 0.0572(8) 0.0063(6) 0.0337(8) 0.0144(6)
N2 0.0465(8) 0.0433(8) 0.0479(9) 0.0076(7) 0.0187(7) 0.0122(6)
N1 0.0479(8) 0.0422(8) 0.0461(8) 0.0067(7) 0.0171(7) 0.0104(6)
F7 0.055(2) 0.146(5) 0.105(4) 0.049(3) 0.0212(17) 0.008(3)
C6 0.0439(9) 0.0433(9) 0.0400(9) 0.0060(7) 0.0127(7) 0.0121(7)
C15 0.0423(9) 0.0417(9) 0.0393(9) 0.0052(7) 0.0113(7) 0.0106(7)
C17 0.0434(9) 0.0374(9) 0.0435(9) 0.0062(7) 0.0135(7) 0.0112(7)
F8 0.051(3) 0.171(9) 0.155(7) 0.071(6) -0.024(4) 0.010(4)
C8 0.0483(9) 0.0392(9) 0.0420(9) 0.0048(7) 0.0132(8) 0.0118(7)
C14 0.0453(9) 0.0414(9) 0.0428(9) 0.0065(7) 0.0106(8) 0.0094(7)
F21 0.0767(14) 0.135(3) 0.0981(18) 0.0274(16) 0.0406(13) 0.0002(14)
C7 0.0564(11) 0.0424(10) 0.0452(10) 0.0035(8) 0.0218(9) 0.0142(8)
C9 0.0559(11) 0.0425(10) 0.0467(10) 0.0075(8) 0.0168(9) 0.0108(8)
C5 0.0443(9) 0.0429(9) 0.0470(10) 0.0086(8) 0.0142(8) 0.0110(7)
C16 0.0513(10) 0.0414(9) 0.0446(10) 0.0048(7) 0.0199(8) 0.0135(8)
C18 0.0443(9) 0.0427(10) 0.0467(10) 0.0095(8) 0.0155(8) 0.0105(7)
C1 0.0542(11) 0.0415(10) 0.0531(11) 0.0074(8) 0.0155(9) 0.0109(8)
C36 0.0622(13) 0.0595(13) 0.0515(11) 0.0071(10) 0.0028(10) 0.0259(10)
F11 0.111(10) 0.112(7) 0.162(12) -0.036(8) 0.020(8) -0.030(7)
C3 0.0512(11) 0.0503(11) 0.0599(12) 0.0151(9) 0.0215(9) 0.0107(9)
C13 0.0568(11) 0.0467(11) 0.0520(11) 0.0075(9) 0.0198(9) 0.0092(8)
C31 0.0451(10) 0.0636(13) 0.0525(11) 0.0058(10) 0.0069(9) 0.0119(9)
C32 0.0567(12) 0.0608(13) 0.0482(11) 0.0098(9) 0.0074(9) 0.0214(10)
C37 0.0452(10) 0.0637(13) 0.0547(12) 0.0004(10) 0.0072(9) 0.0171(9)
C4 0.0500(10) 0.0516(11) 0.0557(11) 0.0108(9) 0.0231(9) 0.0144(8)
F19 0.123(3) 0.0746(17) 0.186(4) -0.038(2) 0.050(3) -0.0222(16)
C2 0.0593(12) 0.0425(10) 0.0645(13) 0.0102(9) 0.0218(10) 0.0071(9)
C19 0.0734(14) 0.0446(11) 0.0616(13) 0.0030(9) 0.0249(11) 0.0126(10)
C12 0.0628(13) 0.0497(11) 0.0569(12) 0.0136(9) 0.0191(10) 0.0090(9)
C10 0.0862(17) 0.0438(11) 0.0671(14) 0.0063(10) 0.0343(13) 0.0171(11)
F20 0.0565(14) 0.201(5) 0.205(5) 0.122(4) -0.043(2) -0.020(2)
C39 0.0519(13) 0.0768(19) 0.087(2) 0.0064(17) 0.0046(13) 0.0111(12)
C30 0.0521(12) 0.0750(16) 0.0741(16) 0.0197(13) 0.0017(11) 0.0183(11)
F1 0.264(7) 0.074(2) 0.154(4) 0.011(2) 0.025(4) 0.088(3)
C11 0.0865(17) 0.0417(11) 0.0743(16) 0.0128(10) 0.0297(13) 0.0127(11)
C34 0.0563(15) 0.082(2) 0.0818(19) 0.0236(16) 0.0033(13) 0.0042(13)
C35 0.0541(13) 0.0725(16) 0.0856(18) 0.0146(14) -0.0053(12) 0.0218(11)
C38 0.088(2) 0.0665(18) 0.100(3) 0.0250(17) -0.0163(18) 0.0159(16)
F3 0.167(4) 0.148(4) 0.132(3) 0.094(3) 0.055(3) 0.059(3)
C23 0.0661(14) 0.0550(13) 0.0858(18) 0.0135(12) 0.0409(13) 0.0036(10)
F13 0.117(6) 0.145(7) 0.137(7) 0.079(6) 0.049(6) 0.092(6)
C33 0.0717(17) 0.082(2) 0.0817(19) 0.0321(16) 0.0067(15) 0.0252(15)
C21 0.0773(17) 0.0657(15) 0.094(2) 0.0015(14) 0.0336(15) 0.0297(13)
F4 0.134(4) 0.174(5) 0.236(7) 0.127(5) -0.110(5) -0.015(3)
C20 0.120(3) 0.0476(14) 0.093(2) -0.0023(13) 0.0475(19) 0.0122(14)
C22 0.103(2) 0.0713(17) 0.0598(15) -0.0054(13) 0.0206(14) 0.0154(15)
F14 0.149(8) 0.074(4) 0.180(12) 0.060(5) -0.068(8) -0.008(4)
C28 0.124(12) 0.099(10) 0.082(5) 0.020(6) 0.052(7) -0.016(7)
C24 0.055(3) 0.104(7) 0.117(8) 0.026(6) 0.036(4) 0.008(5)
C26 0.100(7) 0.065(4) 0.171(13) 0.048(6) 0.087(8) 0.019(4)
F15 0.270(15) 0.194(9) 0.072(4) 0.070(5) 0.071(7) 0.153(11)
F16 0.254(15) 0.083(5) 0.166(7) 0.029(5) 0.020(9) 0.087(8)
F17 0.134(8) 0.164(9) 0.208(13) 0.116(9) -0.098(8) -0.016(6)
F18 0.113(6) 0.222(11) 0.174(9) 0.157(8) 0.039(6) 0.041(7)
F5 0.138(7) 0.107(5) 0.077(5) 0.037(3) 0.001(4) 0.063(5)
F6 0.138(7) 0.107(5) 0.077(5) 0.037(3) 0.001(4) 0.063(5)
F2 0.138(7) 0.107(5) 0.077(5) 0.037(3) 0.001(4) 0.063(5)
F9 0.050(4) 0.098(5) 0.170(8) -0.012(5) 0.030(5) 0.031(3)
F12 0.078(5) 0.109(6) 0.119(7) -0.051(6) 0.006(4) -0.009(4)
F10 0.054(8) 0.13(3) 0.17(3) 0.05(2) 0.048(15) 0.000(9)
F24 0.045(4) 0.117(8) 0.143(12) 0.004(9) 0.015(5) 0.002(4)
F22 0.045(4) 0.117(8) 0.143(12) 0.004(9) 0.015(5) 0.002(4)
F23 0.045(4) 0.117(8) 0.143(12) 0.004(9) 0.015(5) 0.002(4)
C25 0.070(7) 0.19(2) 0.102(7) -0.007(12) 0.021(6) -0.033(10)
C29 0.083(6) 0.076(6) 0.081(6) 0.014(4) 0.054(5) 0.007(4)
C27 0.156(13) 0.092(8) 0.139(12) 0.065(8) 0.095(11) 0.045(8)

loop_
_atom_type_symbol
_atom_type_description
_atom_type_scat_dispersion_real
_atom_type_scat_dispersion_imag
_atom_type_scat_source
C C 0.0181 0.0091 'International Tables Vol C Tables 4.2.6.8 and 6.1.1.4'
H H 0.0000 0.0000 'International Tables Vol C Tables 4.2.6.8 and 6.1.1.4'
Cl Cl 0.3639 0.7018 'International Tables Vol C Tables 4.2.6.8 and 6.1.1.4'
Cu Cu -1.9646 0.5888 'International Tables Vol C Tables 4.2.6.8 and 6.1.1.4'
F F 0.0727 0.0534 'International Tables Vol C Tables 4.2.6.8 and 6.1.1.4'
N N 0.0311 0.0180 'International Tables Vol C Tables 4.2.6.8 and 6.1.1.4'
O O 0.0492 0.0322 'International Tables Vol C Tables 4.2.6.8 and 6.1.1.4'

loop_
_exptl_crystal_face_index_h
_exptl_crystal_face_index_k
_exptl_crystal_face_index_l
_exptl_crystal_face_perp_dist
-3 0 -8 0.0836
2 -1 -10 0.0962
-4 7 -4 0.0425
5 -7 -2 0.0484
3 -8 2 0.0369
-3 8 -2 0.0277
5 -6 -4 0.0484
4 -7 -3 0.0404
1 -9 1 0.0589
-5 1 6 0.1064
6 0 -5 0.1111
6 0 2 0.1090
2 -5 8 0.0656
3 -7 5 0.0495
4 -8 1 0.0307
-3 8 -2 0.0277
2 -9 0 0.0470
-3 9 1 0.0307
4 -7 -5 0.0511
-3 8 4 0.0408
-2 -5 -6 0.0893
-3 4 8 0.0618
0 -3 -9 0.0749

loop_
_geom_angle_atom_site_label_1
_geom_angle_atom_site_label_2
_geom_angle_atom_site_label_3
_geom_angle
_geom_angle_site_symmetry_1
_geom_angle_site_symmetry_3
_geom_angle_publ_flag
O6 Cu2 O6 180.00(9) 2_667 . ?
O5 Cu2 O6 88.35(7) . 2_667 ?
O5 Cu2 O6 88.35(7) 2_667 . ?
O5 Cu2 O6 91.65(7) 2_667 2_667 ?
O5 Cu2 O6 91.65(7) . . ?
O5 Cu2 O5 180.00(9) . 2_667 ?
O4 Cu1 O4 180.0 2_766 . ?
O4 Cu1 O3 87.89(7) 2_766 . ?
O4 Cu1 O3 87.89(7) . 2_766 ?
O4 Cu1 O3 92.11(7) . . ?
O4 Cu1 O3 92.11(7) 2_766 2_766 ?
O3 Cu1 O3 180.00(8) . 2_766 ?
C17 O2 C18 119.65(15) . . ?
C37 O6 Cu2 125.14(15) . . ?
C36 O5 Cu2 125.31(15) . . ?
C31 O4 Cu1 124.97(15) . . ?
C32 O3 Cu1 125.11(15) . . ?
C8 O1 C9 118.42(15) . . ?
C6 N2 C5 116.94(16) . . ?
C15 N1 C14 116.45(16) . . ?
N2 C6 C17 122.48(17) . . ?
N2 C6 C7 121.42(17) . . ?
C7 C6 C17 116.11(16) . . ?
N1 C15 C8 122.72(17) . . ?
N1 C15 C16 121.26(17) . . ?
C16 C15 C8 116.02(16) . . ?
O2 C17 C6 119.13(16) . . ?
O2 C17 C16 118.05(16) . . ?
C16 C17 C6 122.82(17) . . ?
O1 C8 C15 119.49(16) . . ?
C7 C8 O1 117.47(17) . . ?
C7 C8 C15 123.04(18) . . ?
N1 C14 C9 122.41(17) . . ?
N1 C14 C13 120.46(18) . . ?
C9 C14 C13 117.14(19) . . ?
C6 C7 H7 119.5 . . ?
C8 C7 C6 121.02(17) . . ?
C8 C7 H7 119.5 . . ?
O1 C9 C14 120.49(18) . . ?
O1 C9 C10 116.81(19) . . ?
C10 C9 C14 122.70(19) . . ?
N2 C5 C18 122.48(17) . . ?
N2 C5 C4 119.17(18) . . ?
C18 C5 C4 118.28(19) . . ?
C15 C16 H16 119.5 . . ?
C17 C16 C15 120.97(17) . . ?
C17 C16 H16 119.5 . . ?
O2 C18 C5 119.07(17) . . ?
O2 C18 C1 117.95(18) . . ?
C1 C18 C5 122.95(17) . . ?
C18 C1 C2 115.8(2) . . ?
C18 C1 C19 122.25(18) . . ?
C2 C1 C19 122.0(2) . . ?
O5 C36 C35 128.2(2) . . ?
O5 C36 C38 113.8(2) . . ?
C35 C36 C38 118.0(2) . . ?
C4 C3 C2 118.23(18) . . ?
C4 C3 C23 121.0(2) . . ?
C2 C3 C23 120.6(2) . . ?
C14 C13 H13 120.1 . . ?
C12 C13 C14 119.8(2) . . ?
C12 C13 H13 120.1 . . ?
O4 C31 C30 128.2(2) . . ?
O4 C31 C34 112.7(2) . . ?
C30 C31 C34 119.1(2) . . ?
O3 C32 C30 127.8(2) . . ?
O3 C32 C33 114.1(2) . . ?
C30 C32 C33 118.0(2) . . ?
O6 C37 C39 113.8(2) . . ?
O6 C37 C35 127.7(2) . . ?
C35 C37 C39 118.5(2) . . ?
C5 C4 H4 119.4 . . ?
C3 C4 C5 121.1(2) . . ?
C3 C4 H4 119.4 . . ?
C1 C2 C3 123.7(2) . . ?
C1 C2 H2 118.2 . . ?
C3 C2 H2 118.2 . . ?
C21 C19 C1 109.9(2) . . ?
C21 C19 C22 110.4(2) . . ?
C20 C19 C1 111.4(2) . . ?
C20 C19 C21 107.8(2) . . ?
C20 C19 C22 107.8(2) . . ?
C22 C19 C1 109.5(2) . . ?
C13 C12 Cl1 118.90(18) . . ?
C13 C12 C11 122.3(2) . . ?
C11 C12 Cl1 118.81(18) . . ?
C9 C10 H10 120.3 . . ?
C9 C10 C11 119.4(2) . . ?
C11 C10 H10 120.3 . . ?
F7 C39 C37 112.3(4) . . ?
F8 C39 F7 110.2(12) . . ?
F8 C39 C37 113.9(6) . . ?
F11 C39 F7 102.3(16) . . ?
F11 C39 F8 109.3(10) . . ?
F11 C39 C37 108.1(9) . . ?
F9 C39 C37 111.0(6) . . ?
F12 C39 C37 112.2(9) . . ?
F12 C39 F9 102.8(9) . . ?
F10 C39 C37 112.4(13) . . ?
F10 C39 F9 121(4) . . ?
F10 C39 F12 96(5) . . ?
C31 C30 C32 121.3(2) . . ?
C31 C30 H30 119.3 . . ?
C32 C30 H30 119.3 . . ?
C12 C11 C10 118.7(2) . . ?
C12 C11 H11 120.7 . . ?
C10 C11 H11 120.7 . . ?
F21 C34 C31 110.5(3) . . ?
F21 C34 F19 103.9(4) . . ?
F19 C34 C31 110.7(3) . . ?
F20 C34 F21 107.5(4) . . ?
F20 C34 C31 113.9(3) . . ?
F20 C34 F19 109.8(4) . . ?
F24 C34 C31 112.0(10) . . ?
F24 C34 F23 92.1(13) . . ?
F22 C34 C31 118.6(7) . . ?
F22 C34 F24 117.8(14) . . ?
F22 C34 F23 102.6(16) . . ?
F23 C34 C31 109.2(8) . . ?
C36 C35 C37 121.7(2) . . ?
C36 C35 H35 119.1 . . ?
C37 C35 H35 119.1 . . ?
F1 C38 C36 111.4(4) . . ?
F1 C38 F3 100.0(5) . . ?
F3 C38 C36 110.5(3) . . ?
F4 C38 C36 115.7(4) . . ?
F4 C38 F1 111.8(5) . . ?
F4 C38 F3 106.1(5) . . ?
F5 C38 C36 112.1(6) . . ?
F5 C38 F2 96.6(8) . . ?
F6 C38 C36 117.9(5) . . ?
F6 C38 F5 113.3(10) . . ?
F6 C38 F2 106.5(9) . . ?
F2 C38 C36 107.9(5) . . ?
C3 C23 C24 103.9(5) . . ?
C3 C23 C29 111.7(6) . . ?
C3 C23 C27 109.3(6) . . ?
C28 C23 C3 112.1(7) . . ?
C28 C23 C24 112.6(10) . . ?
C28 C23 C26 112.1(7) . . ?
C26 C23 C3 113.3(4) . . ?
C26 C23 C24 102.1(7) . . ?
C25 C23 C3 109.6(7) . . ?
C25 C23 C29 111.7(11) . . ?
C25 C23 C27 112.8(9) . . ?
C27 C23 C29 101.6(7) . . ?
F13 C33 C32 113.1(4) . . ?
F14 C33 C32 113.7(4) . . ?
F14 C33 F13 108.6(8) . . ?
F14 C33 F15 106.7(7) . . ?
F15 C33 C32 110.9(4) . . ?
F15 C33 F13 103.1(6) . . ?
F16 C33 C32 107.4(4) . . ?
F17 C33 C32 115.5(5) . . ?
F17 C33 F16 107.9(8) . . ?
F17 C33 F18 110.1(7) . . ?
F18 C33 C32 110.9(5) . . ?
F18 C33 F16 104.4(8) . . ?
C19 C21 H21A 109.5 . . ?
C19 C21 H21B 109.5 . . ?
C19 C21 H21C 109.5 . . ?
H21A C21 H21B 109.5 . . ?
H21A C21 H21C 109.5 . . ?
H21B C21 H21C 109.5 . . ?
C19 C20 H20A 109.5 . . ?
C19 C20 H20B 109.5 . . ?
C19 C20 H20C 109.5 . . ?
H20A C20 H20B 109.5 . . ?
H20A C20 H20C 109.5 . . ?
H20B C20 H20C 109.5 . . ?
C19 C22 H22A 109.5 . . ?
C19 C22 H22B 109.5 . . ?
C19 C22 H22C 109.5 . . ?
H22A C22 H22B 109.5 . . ?
H22A C22 H22C 109.5 . . ?
H22B C22 H22C 109.5 . . ?
C23 C28 H28A 109.5 . . ?
C23 C28 H28B 109.5 . . ?
C23 C28 H28C 109.5 . . ?
H28A C28 H28B 109.5 . . ?
H28A C28 H28C 109.5 . . ?
H28B C28 H28C 109.5 . . ?
C23 C24 H24A 109.5 . . ?
C23 C24 H24B 109.5 . . ?
C23 C24 H24C 109.5 . . ?
H24A C24 H24B 109.5 . . ?
H24A C24 H24C 109.5 . . ?
H24B C24 H24C 109.5 . . ?
C23 C26 H26A 109.5 . . ?
C23 C26 H26B 109.5 . . ?
C23 C26 H26C 109.5 . . ?
H26A C26 H26B 109.5 . . ?
H26A C26 H26C 109.5 . . ?
H26B C26 H26C 109.5 . . ?
C23 C25 H25A 109.5 . . ?
C23 C25 H25B 109.5 . . ?
C23 C25 H25C 109.5 . . ?
H25A C25 H25B 109.5 . . ?
H25A C25 H25C 109.5 . . ?
H25B C25 H25C 109.5 . . ?
C23 C29 H29A 109.5 . . ?
C23 C29 H29B 109.5 . . ?
C23 C29 H29C 109.5 . . ?
H29A C29 H29B 109.5 . . ?
H29A C29 H29C 109.5 . . ?
H29B C29 H29C 109.5 . . ?
C23 C27 H27A 109.5 . . ?
C23 C27 H27B 109.5 . . ?
C23 C27 H27C 109.5 . . ?
H27A C27 H27B 109.5 . . ?
H27A C27 H27C 109.5 . . ?
H27B C27 H27C 109.5 . . ?

loop_
_geom_bond_atom_site_label_1
_geom_bond_atom_site_label_2
_geom_bond_distance
_geom_bond_site_symmetry_2
_geom_bond_publ_flag
Cu2 O6 1.9490(15) 2_667 ?
Cu2 O6 1.9490(15) . ?
Cu2 O5 1.9383(15) . ?
Cu2 O5 1.9384(15) 2_667 ?
Cu1 O4 1.9343(15) . ?
Cu1 O4 1.9343(15) 2_766 ?
Cu1 O3 1.9366(15) 2_766 ?
Cu1 O3 1.9366(15) . ?
Cl1 C12 1.737(2) . ?
O2 C17 1.349(2) . ?
O2 C18 1.381(2) . ?
O6 C37 1.252(3) . ?
O5 C36 1.248(3) . ?
O4 C31 1.251(3) . ?
O3 C32 1.248(3) . ?
O1 C8 1.358(2) . ?
O1 C9 1.373(2) . ?
N2 C6 1.319(2) . ?
N2 C5 1.393(3) . ?
N1 C15 1.323(2) . ?
N1 C14 1.391(3) . ?
F7 C39 1.301(9) . ?
C6 C17 1.458(3) . ?
C6 C7 1.423(3) . ?
C15 C8 1.457(3) . ?
C15 C16 1.424(3) . ?
C17 C16 1.358(3) . ?
F8 C39 1.288(11) . ?
C8 C7 1.353(3) . ?
C14 C9 1.399(3) . ?
C14 C13 1.403(3) . ?
F21 C34 1.314(4) . ?
C7 H7 0.9300 . ?
C9 C10 1.374(3) . ?
C5 C18 1.403(3) . ?
C5 C4 1.405(3) . ?
C16 H16 0.9300 . ?
C18 C1 1.392(3) . ?
C1 C2 1.394(3) . ?
C1 C19 1.539(3) . ?
C36 C35 1.375(4) . ?
C36 C38 1.521(4) . ?
F11 C39 1.29(2) . ?
C3 C4 1.372(3) . ?
C3 C2 1.405(3) . ?
C3 C23 1.539(3) . ?
C13 H13 0.9300 . ?
C13 C12 1.375(3) . ?
C31 C30 1.376(4) . ?
C31 C34 1.531(3) . ?
C32 C30 1.388(4) . ?
C32 C33 1.533(3) . ?
C37 C39 1.535(4) . ?
C37 C35 1.376(4) . ?
C4 H4 0.9300 . ?
F19 C34 1.318(6) . ?
C2 H2 0.9300 . ?
C19 C21 1.528(4) . ?
C19 C20 1.526(3) . ?
C19 C22 1.535(4) . ?
C12 C11 1.384(4) . ?
C10 H10 0.9300 . ?
C10 C11 1.385(3) . ?
F20 C34 1.300(5) . ?
C39 F9 1.342(8) . ?
C39 F12 1.333(17) . ?
C39 F10 1.29(4) . ?
C30 H30 0.9300 . ?
F1 C38 1.291(6) . ?
C11 H11 0.9300 . ?
C34 F24 1.25(2) . ?
C34 F22 1.12(2) . ?
C34 F23 1.31(2) . ?
C35 H35 0.9300 . ?
C38 F3 1.366(6) . ?
C38 F4 1.267(6) . ?
C38 F5 1.234(13) . ?
C38 F6 1.094(14) . ?
C38 F2 1.399(12) . ?
C23 C28 1.398(17) . ?
C23 C24 1.594(14) . ?
C23 C26 1.525(10) . ?
C23 C25 1.414(16) . ?
C23 C29 1.586(15) . ?
C23 C27 1.576(13) . ?
F13 C33 1.306(7) . ?
C33 F14 1.277(8) . ?
C33 F15 1.297(7) . ?
C33 F16 1.310(9) . ?
C33 F17 1.211(7) . ?
C33 F18 1.261(7) . ?
C21 H21A 0.9600 . ?
C21 H21B 0.9600 . ?
C21 H21C 0.9600 . ?
C20 H20A 0.9600 . ?
C20 H20B 0.9600 . ?
C20 H20C 0.9600 . ?
C22 H22A 0.9600 . ?
C22 H22B 0.9600 . ?
C22 H22C 0.9600 . ?
C28 H28A 0.9600 . ?
C28 H28B 0.9600 . ?
C28 H28C 0.9600 . ?
C24 H24A 0.9600 . ?
C24 H24B 0.9600 . ?
C24 H24C 0.9600 . ?
C26 H26A 0.9600 . ?
C26 H26B 0.9600 . ?
C26 H26C 0.9600 . ?
C25 H25A 0.9600 . ?
C25 H25B 0.9600 . ?
C25 H25C 0.9600 . ?
C29 H29A 0.9600 . ?
C29 H29B 0.9600 . ?
C29 H29C 0.9600 . ?
C27 H27A 0.9600 . ?
C27 H27B 0.9600 . ?
C27 H27C 0.9600 . ?

loop_
_exptl_oxdiff_crystal_face_indexfrac_h
_exptl_oxdiff_crystal_face_indexfrac_k
_exptl_oxdiff_crystal_face_indexfrac_l
_exptl_oxdiff_crystal_face_x
_exptl_oxdiff_crystal_face_y
_exptl_oxdiff_crystal_face_z
-2.8843 -0.1384 -7.9140 0.4780 -0.8783 -0.0092
2.4104 -0.7440 -9.7202 0.2978 -0.5435 0.7848
-3.5943 7.1151 -4.2745 0.9738 -0.1277 -0.1879
5.0779 -6.7656 -1.5498 -0.7268 -0.1339 0.6736
3.1190 -8.3685 2.0523 -0.9602 -0.1784 0.2150
-3.4479 8.2786 -1.5753 0.9428 0.1750 -0.2836
4.7926 -6.4883 -3.8852 -0.5804 -0.3140 0.7513
4.4397 -7.1823 -3.2745 -0.6564 -0.3556 0.6654
1.2543 -8.8688 0.9700 -0.8783 -0.4780 0.0092
-5.3087 0.7711 6.0812 -0.0070 -0.0063 -1.0000
5.5419 0.3875 -4.5613 0.0279 0.2296 0.9729
5.6261 -0.4610 2.0305 -0.3623 0.6628 0.6554
1.9818 -4.8462 8.0461 -0.8876 0.4228 -0.1827
2.9955 -7.1255 5.0889 -0.9893 0.1291 0.0677
3.8118 -8.1227 0.9878 -0.9159 -0.1715 0.3630
-3.3622 8.3091 -1.6904 0.9475 0.1772 -0.2660
2.4127 -8.8153 -0.4302 -0.8538 -0.4652 0.2338
-3.0498 8.5667 1.2609 0.8181 0.4461 -0.3630
3.9112 -6.6386 -5.3402 -0.4895 -0.5191 0.7007
-2.6692 7.9208 4.1176 0.6106 0.6462 -0.4577
-1.6339 -5.3189 -5.7892 -0.1296 -0.9915 -0.0091
-2.5875 4.3869 8.4456 0.0909 0.7077 -0.7006
-0.0208 -2.9714 -9.0889 0.1690 -0.9018 0.3978
